data_7717720
loop_
_publ_author_name
'Misawa-Suzuki, Tomoyo'
'Kataoka, Yusuke'
'Mafune, Sota'
'Niwa, Teresa'
'Nagao, Hirotaka'

_publ_section_title
;
 Ru(IV)--Ru(IV), Ru(III)--Ru(IV), and Ru(III)--Ru(III) complexes having a
 sulfato bridging ligand on the doubly oxido-/hydroxio-bridged core, and
 their crystallographic and electronic structures
;
_journal_name_full 'Dalton Transactions'
_journal_paper_doi 10.1039/D4DT02833C
_journal_year 2025
_chemical_formula_moiety 'C28 H34 N6 O6 Ru2 S, 2(Cl O4), 1.5(O)'
_chemical_formula_sum 'C28 H34 Cl2 N6 O15.5 Ru2 S'
_chemical_formula_weight 1007.71
_space_group_crystal_system orthorhombic
_space_group_IT_number 33
_space_group_name_Hall 'P 2c -2n'
_space_group_name_H-M_alt 'P n a 21'
_atom_sites_solution_hydrogens geom
_audit_creation_date 2024-12-18
_audit_creation_method
;
Olex2 1.5
(compiled 2024.02.16 svn.r378c4104 for OlexSys, GUI svn.r6928)
;
_audit_update_record
;
2024-12-19 deposited with the CCDC.	2024-12-27 downloaded from the CCDC.
;
_cell_angle_alpha 90
_cell_angle_beta 90
_cell_angle_gamma 90
_cell_formula_units_Z 8
_cell_length_a 23.8895(3)
_cell_length_b 13.7436(2)
_cell_length_c 23.2881(3)
_cell_measurement_reflns_used 17436
_cell_measurement_temperature 293(2)
_cell_measurement_theta_max 76.5520
_cell_measurement_theta_min 3.6880
_cell_volume 7646.13(18)
_computing_cell_refinement 'CrysAlisPro 1.171.42.61a (Rigaku OD, 2022)'
_computing_data_collection 'CrysAlisPro 1.171.42.61a (Rigaku OD, 2022)'
_computing_data_reduction 'CrysAlisPro 1.171.42.61a (Rigaku OD, 2022)'
_computing_molecular_graphics 'Olex2 1.5 (Dolomanov et al., 2009)'
_computing_publication_material 'Olex2 1.5 (Dolomanov et al., 2009)'
_computing_structure_refinement 'SHELXL 2018/3 (Sheldrick, 2015)'
_computing_structure_solution 'SHELXT 2018/2 (Sheldrick, 2018)'
_diffrn_ambient_temperature 293(2)
_diffrn_detector 'Hybrid Pixel Array Detector'
_diffrn_detector_area_resol_mean 10.0000
_diffrn_detector_type HyPix
_diffrn_measured_fraction_theta_full 0.998
_diffrn_measured_fraction_theta_max 0.938
_diffrn_measurement_details
;
List of Runs (angles in degrees, time in seconds):

  # Type    Start    End  Width  t~exp~   \w     \q     \k     \f   Frames
#--------------------------------------------------------------------------
  1  \w    -70.00 -41.00   0.50    9.80    --  -91.75 105.00 140.00   58
  2  \w   -164.00 -90.00   0.50    9.80    --  -91.75 -26.00 147.00  148
  3  \w   -122.00 -96.00   0.50    9.80    --  -91.75-109.00 -51.00   52
  4  \w     44.00 104.00   0.50    9.80    --  108.69-105.00  39.00  120
  5  \w     -9.00  22.00   0.50    2.50    --  -49.12  19.00 150.00   62
  6  \w    -40.00   5.00   0.50    2.50    --  -49.12  37.00  90.00   90
  7  \w    -26.00  -1.00   0.50    2.50    --  -49.12  19.00  30.00   50
  8  \w    -82.00 -52.00   0.50    2.50    --  -49.12 125.00-180.00   60
  9  \w   -116.00 -56.00   0.50    2.50    --  -49.12 -37.00 -30.00  120
 10  \w    -56.00 -30.00   0.50    9.80    --  -91.75  57.00   0.00   52
 11  \w    -53.00 -27.00   0.50    9.80    --  -91.75  57.00 -60.00   52
 12  \w     43.00  68.00   0.50    9.80    --  108.69 -57.00-150.00   50
 13  \w     36.00  69.00   0.50    9.80    --  108.69 -57.00  30.00   66
 14  \w     37.00  67.00   0.50    9.80    --  108.69 -57.00  60.00   60
 15  \w     49.00  94.00   0.50    9.80    --  108.69 -99.00-120.00   90
 16  \w     44.00  69.00   0.50    9.80    --  108.69 -57.00  90.00   50
;
_diffrn_measurement_device 'four-circle diffractometer'
_diffrn_measurement_device_type 'XtaLAB Synergy, Dualflex, HyPix'
_diffrn_measurement_method '\w scans'
_diffrn_orient_matrix_type 'CrysAlisPro convention (1999,Acta A55,543-557)'
_diffrn_orient_matrix_UB_11 0.0629710000
_diffrn_orient_matrix_UB_12 -0.0242404000
_diffrn_orient_matrix_UB_13 -0.0006567000
_diffrn_orient_matrix_UB_21 -0.0032313000
_diffrn_orient_matrix_UB_22 -0.0303851000
_diffrn_orient_matrix_UB_23 0.0635878000
_diffrn_orient_matrix_UB_31 -0.0136134000
_diffrn_orient_matrix_UB_32 -0.1050935000
_diffrn_orient_matrix_UB_33 -0.0182445000
_diffrn_radiation_monochromator mirror
_diffrn_radiation_probe x-ray
_diffrn_radiation_type 'Cu K\a'
_diffrn_radiation_wavelength 1.54184
_diffrn_reflns_av_R_equivalents 0.0321
_diffrn_reflns_av_unetI/netI 0.0374
_diffrn_reflns_Laue_measured_fraction_full 0.998
_diffrn_reflns_Laue_measured_fraction_max 0.938
_diffrn_reflns_limit_h_max 29
_diffrn_reflns_limit_h_min -28
_diffrn_reflns_limit_k_max 12
_diffrn_reflns_limit_k_min -17
_diffrn_reflns_limit_l_max 28
_diffrn_reflns_limit_l_min -27
_diffrn_reflns_number 30978
_diffrn_reflns_point_group_measured_fraction_full 0.879
_diffrn_reflns_point_group_measured_fraction_max 0.806
_diffrn_reflns_theta_full 67.684
_diffrn_reflns_theta_max 77.267
_diffrn_reflns_theta_min 3.700
_diffrn_source 'micro-focus sealed X-ray tube'
_diffrn_source_type 'PhotonJet (Cu) X-ray Source'
_exptl_absorpt_coefficient_mu 8.866
_exptl_absorpt_correction_T_max 1.00000
_exptl_absorpt_correction_T_min 0.90002
_exptl_absorpt_correction_type multi-scan
_exptl_absorpt_process_details
;
CrysAlisPro 1.171.42.61a (Rigaku Oxford Diffraction, 2022)
Empirical absorption correction using spherical harmonics,
implemented in SCALE3 ABSPACK scaling algorithm.
;
_exptl_crystal_colour 'clear light red'
_exptl_crystal_density_diffrn 1.751
_exptl_crystal_description plate
_exptl_crystal_F_000 4048
_exptl_crystal_size_max 0.1
_exptl_crystal_size_mid 0.05
_exptl_crystal_size_min 0.03
_refine_diff_density_max 0.471
_refine_diff_density_min -0.277
_refine_diff_density_rms 0.069
_refine_ls_abs_structure_details
;
 Flack x determined using 4440 quotients [(I+)-(I-)]/[(I+)+(I-)]
 (Parsons, Flack and Wagner, Acta Cryst. B69 (2013) 249-259).
;
_refine_ls_abs_structure_Flack -0.027(9)
_refine_ls_extinction_method none
_refine_ls_goodness_of_fit_ref 1.027
_refine_ls_hydrogen_treatment constr
_refine_ls_matrix_type full
_refine_ls_number_parameters 1121
_refine_ls_number_reflns 13073
_refine_ls_number_restraints 857
_refine_ls_restrained_S_all 1.016
_refine_ls_R_factor_all 0.0403
_refine_ls_R_factor_gt 0.0361
_refine_ls_shift/su_max 0.001
_refine_ls_shift/su_mean 0.000
_refine_ls_structure_factor_coef Fsqd
_refine_ls_weighting_details 'w=1/[\s^2^(Fo^2^)+(0.0671P)^2^] where P=(Fo^2^+2Fc^2^)/3'
_refine_ls_weighting_scheme calc
_refine_ls_wR_factor_gt 0.0957
_refine_ls_wR_factor_ref 0.0989
_reflns_Friedel_coverage 0.676
_reflns_Friedel_fraction_full 0.754
_reflns_Friedel_fraction_max 0.667
_reflns_number_gt 11883
_reflns_number_total 13073
_reflns_threshold_expression 'I > 2\s(I)'
_cod_data_source_file d4dt02833c2.cif
_cod_data_source_block exp_653_auto
_cod_original_formula_sum 'C28 H34 Cl2 N6 O15.50 Ru2 S'
_cod_database_code 7717720
_shelx_shelxl_version_number 2018/3
_chemical_oxdiff_formula C28H34N6O10Cl1S1Ru2
_chemical_oxdiff_usercomment '298 K'
_shelx_space_group_comment
;
The symmetry employed for this shelxl refinement is uniquely defined
by the following loop, which should always be used as a source of
symmetry information in preference to the above space-group names.
They are only intended as comments.
;
_olex2_refinement_description
;
1. Fixed Uiso
 At 1.2 times of:
  All C(H) groups, All C(H,H) groups
 At 1.5 times of:
  All C(H,H,H) groups
2. Restrained distances
 O32-Cl3
 1.41 with sigma of 0.02
 O31-Cl3
 1.41 with sigma of 0.02
 O27-Cl3
 1.41 with sigma of 0.02
 O26-Cl3
 1.41 with sigma of 0.02
 O25-Cl3
 1.41 with sigma of 0.02
 O29-Cl3
 1.41 with sigma of 0.02
 O28-Cl3
 1.41 with sigma of 0.02
 O30-Cl3
 1.41 with sigma of 0.02
 O22-Cl2
 1.41 with sigma of 0.02
 O21-Cl2
 1.41 with sigma of 0.02
 O23-Cl2
 1.41 with sigma of 0.02
 O24-Cl2
 1.41 with sigma of 0.02
 O20-Cl2
 1.41 with sigma of 0.02
 O17-Cl2
 1.41 with sigma of 0.02
 O18-Cl2
 1.41 with sigma of 0.02
 O40-Cl4 = O40-O38
 1.41 with sigma of 0.02
 O38-Cl4
 1.41 with sigma of 0.02
 O35-Cl4
 1.41 with sigma of 0.02
 O36-Cl4
 1.41 with sigma of 0.02
 O39-Cl4
 1.41 with sigma of 0.02
 O34-Cl4
 1.41 with sigma of 0.02
 O40-Cl4
 1.41 with sigma of 0.02
 Cl4-O39
 1.41 with sigma of 0.02
 Cl4-O36
 1.41 with sigma of 0.02
 O37-Cl4
 1.41 with sigma of 0.02
 O33-Cl4
 1.41 with sigma of 0.02
 O21-O19
 2.2 with sigma of 0.04
 O21-O23
 2.2 with sigma of 0.04
 O32-O30
 2.2 with sigma of 0.04
 O26-O28
 2.2 with sigma of 0.04
 O33-O35
 2.2 with sigma of 0.04
 O37-O36
 2.2 with sigma of 0.04
 O36-O40
 2.2 with sigma of 0.04
 O33-O36
 2.2 with sigma of 0.04
 O33-O40
 2.2 with sigma of 0.04
 O35-O38
 2.2 with sigma of 0.04
 O30-O32
 2.2 with sigma of 0.04
 O18-O24
 2.2 with sigma of 0.04
 O21-O17
 2.2 with sigma of 0.04
 O40-O37
 2.2 with sigma of 0.04
3. Rigid bond restraints
 O37, Cl4
 with sigma for 1-2 distances of 0.01 and sigma for 1-3 distances of 0.01
4. Uiso/Uaniso restraints and constraints
All non-hydrogen atoms have similar U: within 1.7A with sigma of 0.04 and sigma
for terminal atoms of 0.08 within 1.7A
Uanis(O18) \\sim Ueq, Uanis(O24) \\sim Ueq: with sigma of 0.1 and sigma for
terminal atoms of 0.2
Uanis(O24) \\sim Ueq, Uanis(O18) \\sim Ueq: with sigma of 0.1 and sigma for
terminal atoms of 0.2
Uanis(O18) \\sim Ueq, Uanis(Cl2) \\sim Ueq: with sigma of 0.1 and sigma for
terminal atoms of 0.2
Uanis(O22) \\sim Ueq: with sigma of 0.1 and sigma for terminal atoms of 0.2
Uanis(Cl2) \\sim Ueq: with sigma of 0.1 and sigma for terminal atoms of 0.2
Uanis(O30) \\sim Ueq, Uanis(O28) \\sim Ueq, Uanis(O27) \\sim Ueq: with sigma of
0.1 and sigma for terminal atoms of 0.2
Uanis(O19) \\sim Ueq, Uanis(O20) \\sim Ueq: with sigma of 0.1 and sigma for
terminal atoms of 0.2
5. Others
 Fixed Sof: O31(0.6) O35(0.5) O22(0.5) O39(0.5) O24(0.5) O34(0.5) O29(0.6)
 O19(0.5) O37(0.5) O26(0.6) O18(0.5) O27(0.6) O44(0.5) O28(0.4) O38(0.5)
 O23(0.5) O43(0.5) O42(0.5) O45(0.25) O46(0.25) O25(0.4) O32(0.4) O30(0.4)
 O33(0.5) O40(0.5) O36(0.5) O20(0.5) O17(0.5) O21(0.5)
6.a Secondary CH2 refined with riding coordinates:
 C4(H4A,H4B), C46(H46A,H46B), C29(H29A,H29B), C32(H32A,H32B), C18(H18A,H18B),
 C1(H1A,H1B), C45(H45A,H45B), C3(H3A,H3B), C31(H31A,H31B), C43(H43A,H43B),
 C17(H17A,H17B), C15(H15A,H15B)
6.b Aromatic/amide H refined with riding coordinates:
 C23(H23), C42(H42), C14(H14), C41(H41), C8(H8), C37(H37), C56(H56), C9(H9),
 C7(H7), C6(H6), C39(H39), C51(H51), C22(H22), C36(H36), C13(H13), C53(H53),
 C27(H27), C40(H40), C48(H48), C35(H35), C25(H25), C28(H28), C55(H55), C34(H34),
  C54(H54), C11(H11), C26(H26), C50(H50), C49(H49), C21(H21), C12(H12), C20(H20)
6.c Idealised Me refined as rotating group:
 C30(H30A,H30B,H30C), C44(H44A,H44B,H44C), C2(H2A,H2B,H2C), C16(H16A,H16B,H16C)
;
_olex2_submission_special_instructions 'No special instructions were received'
_oxdiff_exptl_absorpt_empirical_details
;
Empirical correction (ABSPACK) includes:
- Absorption correction using spherical harmonics
- Frame scaling
;
_oxdiff_exptl_absorpt_empirical_full_max 1.174
_oxdiff_exptl_absorpt_empirical_full_min 0.801

loop_
_space_group_symop_operation_xyz
'x, y, z'
'-x, -y, z+1/2'
'x+1/2, -y+1/2, z'
'-x+1/2, y+1/2, z+1/2'

loop_
_atom_site_label
_atom_site_type_symbol
_atom_site_fract_x
_atom_site_fract_y
_atom_site_fract_z
_atom_site_U_iso_or_equiv
_atom_site_adp_type
_atom_site_occupancy
_atom_site_site_symmetry_order
_atom_site_calc_flag
_atom_site_refinement_flags_posn
_atom_site_refinement_flags_adp
_atom_site_refinement_flags_occupancy
_atom_site_disorder_assembly
_atom_site_disorder_group
Ru3 Ru 0.71613(2) 0.65316(4) 0.57814(2) 0.04666(12) Uani 1 1 d . . . . .
Ru2 Ru 0.52310(2) 0.64856(4) 0.36610(2) 0.04958(14) Uani 1 1 d . . . . .
Ru4 Ru 0.73052(2) 0.46902(4) 0.58484(2) 0.04799(13) Uani 1 1 d . . . . .
Ru1 Ru 0.51579(2) 0.46281(4) 0.35607(2) 0.04818(13) Uani 1 1 d . . . . .
S1 S 0.63603(8) 0.54206(14) 0.38533(9) 0.0587(4) Uani 1 1 d . U . . .
S2 S 0.60634(9) 0.53504(15) 0.60113(11) 0.0666(5) Uani 1 1 d . U . . .
Cl1 Cl 0.59606(11) 0.07666(19) 0.64180(11) 0.0804(6) Uani 1 1 d . U . . .
Cl3 Cl 0.39105(14) 0.03436(18) 0.39109(13) 0.0878(7) Uani 1 1 d D U . . .
Cl2 Cl 0.65022(11) 0.0880(2) 0.29949(12) 0.0933(8) Uani 1 1 d D U . . .
Cl4 Cl 0.34120(19) 0.4574(2) 0.53812(19) 0.1158(12) Uani 1 1 d D U . . .
O1 O 0.5145(2) 0.5459(4) 0.4277(3) 0.0518(13) Uani 1 1 d . . . . .
O7 O 0.7267(2) 0.5687(4) 0.6464(3) 0.0554(14) Uani 1 1 d . . . . .
O3 O 0.6045(2) 0.4590(4) 0.3590(3) 0.0600(12) Uani 1 1 d . U . . .
N7 N 0.7154(3) 0.7706(5) 0.6371(3) 0.0563(16) Uani 1 1 d . U . . .
O4 O 0.6109(2) 0.6334(4) 0.3622(3) 0.0616(12) Uani 1 1 d . U . . .
O2 O 0.5187(2) 0.5655(4) 0.2947(3) 0.0526(14) Uani 1 1 d . . . . .
O8 O 0.7229(2) 0.5547(4) 0.5143(3) 0.0494(13) Uani 1 1 d . . . . .
N3 N 0.4307(3) 0.4477(4) 0.3502(3) 0.0537(15) Uani 1 1 d . U . . .
O10 O 0.6433(2) 0.4550(3) 0.5795(3) 0.0633(13) Uani 1 1 d . U . . .
O9 O 0.6296(2) 0.6290(4) 0.5793(3) 0.0601(12) Uani 1 1 d . U . . .
N5 N 0.5339(3) 0.7535(5) 0.4290(3) 0.0580(16) Uani 1 1 d . U . . .
O5 O 0.6943(3) 0.5360(5) 0.3707(3) 0.0827(18) Uani 1 1 d . U . . .
N9 N 0.7983(2) 0.6927(4) 0.5730(3) 0.0512(13) Uani 1 1 d . U . . .
N11 N 0.7411(3) 0.3658(5) 0.6490(3) 0.0585(16) Uani 1 1 d . U . . .
N1 N 0.5069(3) 0.3390(5) 0.4095(3) 0.0568(15) Uani 1 1 d . U . . .
N12 N 0.8161(3) 0.4635(4) 0.5853(3) 0.0523(13) Uani 1 1 d . U . . .
N8 N 0.7029(3) 0.7647(5) 0.5202(3) 0.0516(14) Uani 1 1 d . U . . .
O6 O 0.6275(2) 0.5399(4) 0.4480(2) 0.0635(13) Uani 1 1 d . U . . .
N10 N 0.7397(3) 0.3431(5) 0.5327(3) 0.0596(16) Uani 1 1 d . U . . .
C10 C 0.4090(3) 0.3772(5) 0.3828(4) 0.0595(18) Uani 1 1 d . U . . .
O11 O 0.5512(3) 0.5234(5) 0.5795(5) 0.108(3) Uani 1 1 d . U . . .
C52 C 0.8384(3) 0.3950(6) 0.5522(3) 0.0593(18) Uani 1 1 d . U . . .
C23 C 0.5440(3) 0.7373(7) 0.4844(4) 0.065(2) Uani 1 1 d . U . . .
H23 H 0.545868 0.673332 0.497393 0.078 Uiso 1 1 calc R U . . .
C42 C 0.8339(3) 0.6702(5) 0.5302(3) 0.0552(16) Uani 1 1 d . U . . .
H42 H 0.821572 0.630010 0.500608 0.066 Uiso 1 1 calc R U . . .
C38 C 0.8152(3) 0.7530(6) 0.6156(4) 0.0588(18) Uani 1 1 d . U . . .
C4 C 0.4482(4) 0.3359(6) 0.4276(4) 0.069(2) Uani 1 1 d . U . . .
H4A H 0.444017 0.372565 0.462973 0.083 Uiso 1 1 calc R U . . .
H4B H 0.437785 0.269001 0.435468 0.083 Uiso 1 1 calc R U . . .
N4 N 0.5226(3) 0.7737(6) 0.3128(4) 0.0670(19) Uani 1 1 d . U . . .
C14 C 0.3983(4) 0.4875(6) 0.3092(4) 0.0646(19) Uani 1 1 d . U . . .
H14 H 0.413563 0.533357 0.284340 0.078 Uiso 1 1 calc R U . . .
C41 C 0.8876(4) 0.7046(6) 0.5289(4) 0.067(2) Uani 1 1 d . U . . .
H41 H 0.911548 0.687230 0.499100 0.080 Uiso 1 1 calc R U . . .
O12 O 0.6107(4) 0.5347(5) 0.6641(4) 0.100(2) Uani 1 1 d . U . . .
C46 C 0.7988(4) 0.3403(6) 0.5134(4) 0.066(2) Uani 1 1 d . U . . .
H46A H 0.801147 0.367662 0.475112 0.079 Uiso 1 1 calc R U . . .
H46B H 0.810830 0.273005 0.511217 0.079 Uiso 1 1 calc R U . . .
N6 N 0.4397(3) 0.6790(4) 0.3656(3) 0.0557(14) Uani 1 1 d . U . . .
C29 C 0.6722(4) 0.7576(7) 0.6840(4) 0.077(3) Uani 1 1 d . U . . .
H29A H 0.677835 0.694426 0.701686 0.093 Uiso 1 1 calc R U . . .
H29B H 0.635329 0.757518 0.666645 0.093 Uiso 1 1 calc R U . . .
C47 C 0.7423(4) 0.2730(6) 0.6302(5) 0.072(2) Uani 1 1 d . U . . .
C32 C 0.7727(4) 0.7716(7) 0.6624(4) 0.069(2) Uani 1 1 d . U . . .
H32A H 0.775695 0.721674 0.691660 0.083 Uiso 1 1 calc R U . . .
H32B H 0.779874 0.834140 0.680143 0.083 Uiso 1 1 calc R U . . .
C8 C 0.4894(4) 0.3002(8) 0.1993(5) 0.083(3) Uani 1 1 d . U . . .
H8 H 0.483468 0.313433 0.160624 0.099 Uiso 1 1 calc R U . . .
N2 N 0.5121(3) 0.3563(5) 0.2930(3) 0.0572(16) Uani 1 1 d . U . . .
C5 C 0.5088(4) 0.2638(6) 0.3123(4) 0.065(2) Uani 1 1 d . U . . .
C37 C 0.6974(3) 0.7524(6) 0.4628(4) 0.0623(19) Uani 1 1 d . U . . .
H37 H 0.698667 0.690105 0.447280 0.075 Uiso 1 1 calc R U . . .
C56 C 0.8501(3) 0.5120(6) 0.6223(4) 0.0579(17) Uani 1 1 d . U . . .
H56 H 0.834398 0.555770 0.648132 0.070 Uiso 1 1 calc R U . . .
C24 C 0.4234(4) 0.7371(6) 0.3220(4) 0.064(2) Uani 1 1 d . U . . .
O16 O 0.5708(6) -0.0122(10) 0.6374(6) 0.172(6) Uani 1 1 d . U . . .
C18 C 0.4688(4) 0.7660(7) 0.2819(4) 0.073(2) Uani 1 1 d . U . . .
H18A H 0.472084 0.718043 0.251502 0.087 Uiso 1 1 calc R U . . .
H18B H 0.459772 0.828134 0.264476 0.087 Uiso 1 1 calc R U . . .
C9 C 0.5012(4) 0.3723(7) 0.2367(4) 0.072(2) Uani 1 1 d . U . . .
H9 H 0.501890 0.435987 0.223254 0.087 Uiso 1 1 calc R U . . .
C7 C 0.4865(5) 0.2064(9) 0.2200(6) 0.095(4) Uani 1 1 d . U . . .
H7 H 0.478374 0.155300 0.195182 0.115 Uiso 1 1 calc R U . . .
C6 C 0.4958(5) 0.1878(8) 0.2783(6) 0.087(3) Uani 1 1 d . U . . .
H6 H 0.493027 0.125127 0.293103 0.104 Uiso 1 1 calc R U . . .
C39 C 0.8686(4) 0.7894(7) 0.6161(5) 0.076(2) Uani 1 1 d . U . . .
H39 H 0.880140 0.830130 0.645710 0.091 Uiso 1 1 calc R U . . .
C30 C 0.6736(5) 0.8350(9) 0.7308(5) 0.090(3) Uani 1 1 d . U . . .
H30A H 0.675830 0.898273 0.713510 0.135 Uiso 1 1 calc R U . . .
H30B H 0.705662 0.824797 0.754919 0.135 Uiso 1 1 calc R U . . .
H30C H 0.640142 0.830695 0.753520 0.135 Uiso 1 1 calc R U . . .
C51 C 0.7555(4) 0.3854(7) 0.7031(4) 0.070(2) Uani 1 1 d . U . . .
H51 H 0.754916 0.449762 0.715389 0.084 Uiso 1 1 calc R U . . .
C22 C 0.5516(4) 0.8100(8) 0.5224(5) 0.080(3) Uani 1 1 d . U . . .
H22 H 0.558332 0.796358 0.560880 0.096 Uiso 1 1 calc R U . . .
C36 C 0.6901(5) 0.8315(8) 0.4271(4) 0.078(2) Uani 1 1 d . U . . .
H36 H 0.686106 0.821877 0.387794 0.093 Uiso 1 1 calc R U . . .
C1 C 0.5441(5) 0.3430(7) 0.4630(4) 0.076(2) Uani 1 1 d . U . . .
H1A H 0.582517 0.352823 0.451007 0.092 Uiso 1 1 calc R U . . .
H1B H 0.533174 0.398920 0.485865 0.092 Uiso 1 1 calc R U . . .
C45 C 0.7238(4) 0.2600(6) 0.5697(5) 0.077(3) Uani 1 1 d . U . . .
H45A H 0.740383 0.200971 0.554386 0.093 Uiso 1 1 calc R U . . .
H45B H 0.683454 0.252198 0.568821 0.093 Uiso 1 1 calc R U . . .
C13 C 0.3426(4) 0.4610(7) 0.3034(5) 0.077(2) Uani 1 1 d . U . . .
H13 H 0.320418 0.491446 0.275992 0.093 Uiso 1 1 calc R U . . .
C53 C 0.8960(4) 0.3786(9) 0.5515(5) 0.082(3) Uani 1 1 d . U . . .
H53 H 0.911111 0.332374 0.526746 0.098 Uiso 1 1 calc R U . . .
C27 C 0.3470(4) 0.6785(7) 0.4017(5) 0.077(2) Uani 1 1 d . U . . .
H27 H 0.321042 0.656287 0.428421 0.092 Uiso 1 1 calc R U . . .
O13 O 0.5605(6) 0.1549(9) 0.6418(7) 0.177(6) Uani 1 1 d . U . . .
C3 C 0.5243(5) 0.2533(6) 0.3729(5) 0.081(3) Uani 1 1 d . U . . .
H3A H 0.564502 0.245278 0.375596 0.097 Uiso 1 1 calc R U . . .
H3B H 0.506942 0.194861 0.388009 0.097 Uiso 1 1 calc R U . . .
C40 C 0.9057(4) 0.7651(7) 0.5720(5) 0.080(3) Uani 1 1 d . U . . .
H40 H 0.942048 0.789470 0.571782 0.096 Uiso 1 1 calc R U . . .
C33 C 0.7001(4) 0.8543(6) 0.5415(4) 0.0607(19) Uani 1 1 d . U . . .
C48 C 0.7577(6) 0.1993(8) 0.6674(6) 0.101(4) Uani 1 1 d . U . . .
H48 H 0.758518 0.135135 0.654838 0.121 Uiso 1 1 calc R U . . .
C35 C 0.6886(5) 0.9229(7) 0.4487(5) 0.086(3) Uani 1 1 d . U . . .
H35 H 0.684351 0.976440 0.424682 0.103 Uiso 1 1 calc R U . . .
C25 C 0.3677(4) 0.7691(8) 0.3178(5) 0.090(3) Uani 1 1 d . U . . .
H25 H 0.356598 0.808900 0.287624 0.108 Uiso 1 1 calc R U . . .
C28 C 0.4024(3) 0.6492(6) 0.4051(4) 0.0603(18) Uani 1 1 d . U . . .
H28 H 0.413868 0.608806 0.434881 0.072 Uiso 1 1 calc R U . . .
O31 O 0.3962(10) 0.0055(18) 0.3327(7) 0.099(6) Uani 0.6 1 d D U P A 1
C44 C 0.7040(6) 0.2519(9) 0.4454(6) 0.113(5) Uani 1 1 d . U . . .
H44A H 0.685841 0.263959 0.409271 0.169 Uiso 1 1 calc R U . . .
H44B H 0.685106 0.200001 0.465005 0.169 Uiso 1 1 calc R U . . .
H44C H 0.742270 0.234000 0.438733 0.169 Uiso 1 1 calc R U . . .
C55 C 0.9066(4) 0.4980(7) 0.6223(4) 0.070(2) Uani 1 1 d . U . . .
H55 H 0.929216 0.534759 0.646546 0.084 Uiso 1 1 calc R U . . .
C34 C 0.6937(4) 0.9348(6) 0.5082(5) 0.076(2) Uani 1 1 d . U . . .
H34 H 0.692818 0.996487 0.524578 0.091 Uiso 1 1 calc R U . . .
C19 C 0.5327(4) 0.8476(6) 0.4107(5) 0.072(2) Uani 1 1 d . U . . .
C54 C 0.9300(4) 0.4304(8) 0.5871(5) 0.083(3) Uani 1 1 d . U . . .
H54 H 0.968467 0.419806 0.587267 0.100 Uiso 1 1 calc R U . . .
C11 C 0.3547(4) 0.3485(7) 0.3775(5) 0.083(3) Uani 1 1 d . U . . .
H11 H 0.340417 0.299767 0.400987 0.100 Uiso 1 1 calc R U . . .
C26 C 0.3305(4) 0.7412(8) 0.3582(5) 0.085(3) Uani 1 1 d . U . . .
H26 H 0.293859 0.763962 0.356864 0.103 Uiso 1 1 calc R U . . .
C50 C 0.7711(5) 0.3145(9) 0.7414(5) 0.089(3) Uani 1 1 d . U . . .
H50 H 0.780959 0.329679 0.778951 0.107 Uiso 1 1 calc R U . . .
O35 O 0.3021(15) 0.431(2) 0.4960(19) 0.198(17) Uani 0.5 1 d D U P B 2
C49 C 0.7715(6) 0.2213(10) 0.7222(6) 0.109(4) Uani 1 1 d . U . . .
H49 H 0.781554 0.171506 0.747196 0.131 Uiso 1 1 calc R U . . .
C2 C 0.5414(6) 0.2528(9) 0.5007(6) 0.109(4) Uani 1 1 d . U . . .
H2A H 0.543233 0.195678 0.477001 0.164 Uiso 1 1 calc R U . . .
H2B H 0.506985 0.252676 0.521917 0.164 Uiso 1 1 calc R U . . .
H2C H 0.572425 0.252937 0.526930 0.164 Uiso 1 1 calc R U . . .
C31 C 0.7034(6) 0.8643(7) 0.6056(4) 0.083(3) Uani 1 1 d . U . . .
H31A H 0.668293 0.890565 0.619505 0.099 Uiso 1 1 calc R U . . .
H31B H 0.732613 0.910792 0.614847 0.099 Uiso 1 1 calc R U . . .
C21 C 0.5492(5) 0.9048(9) 0.5034(6) 0.096(3) Uani 1 1 d . U . . .
H21 H 0.553684 0.956139 0.528974 0.115 Uiso 1 1 calc R U . . .
C43 C 0.7019(5) 0.3431(8) 0.4818(5) 0.092(4) Uani 1 1 d . U . . .
H43A H 0.711488 0.398319 0.457756 0.111 Uiso 1 1 calc R U . . .
H43B H 0.663784 0.352422 0.494963 0.111 Uiso 1 1 calc R U . . .
C12 C 0.3207(4) 0.3932(9) 0.3364(5) 0.092(3) Uani 1 1 d . U . . .
H12 H 0.283386 0.375318 0.332463 0.110 Uiso 1 1 calc R U . . .
O22 O 0.6092(13) 0.071(3) 0.2594(15) 0.167(13) Uani 0.5 1 d D U P C 2
C20 C 0.5405(5) 0.9217(8) 0.4488(7) 0.099(4) Uani 1 1 d . U . . .
H20 H 0.539688 0.985639 0.435754 0.119 Uiso 1 1 calc R U . . .
C17 C 0.5218(6) 0.8616(7) 0.3486(6) 0.102(4) Uani 1 1 d . U . . .
H17A H 0.485411 0.892164 0.344409 0.122 Uiso 1 1 calc R U . . .
H17B H 0.549452 0.906573 0.333642 0.122 Uiso 1 1 calc R U . . .
O39 O 0.3676(8) 0.3657(9) 0.5523(10) 0.111(6) Uani 0.5 1 d D U P B 2
C16 C 0.5691(6) 0.8508(11) 0.2269(6) 0.119(5) Uani 1 1 d . U . . .
H16A H 0.559992 0.912712 0.243596 0.179 Uiso 1 1 calc R U . . .
H16B H 0.541223 0.833899 0.198903 0.179 Uiso 1 1 calc R U . . .
H16C H 0.605047 0.854638 0.208656 0.179 Uiso 1 1 calc R U . . .
C15 C 0.5706(5) 0.7752(10) 0.2727(6) 0.104(4) Uani 1 1 d . U . . .
H15A H 0.573041 0.711954 0.254384 0.124 Uiso 1 1 calc R U . . .
H15B H 0.604500 0.784267 0.294905 0.124 Uiso 1 1 calc R U . . .
O24 O 0.6751(17) -0.0089(19) 0.3106(14) 0.172(13) Uani 0.5 1 d D U P C 2
O34 O 0.312(2) 0.498(3) 0.5845(17) 0.146(16) Uani 0.5 1 d D U P B 2
O29 O 0.3649(18) -0.0325(19) 0.4227(12) 0.180(13) Uani 0.6 1 d D U P A 1
O19 O 0.6068(11) 0.0673(17) 0.3336(13) 0.130(8) Uani 0.5 1 d D U P C 1
O15 O 0.6301(8) 0.0852(10) 0.5948(8) 0.216(9) Uani 1 1 d . U . . .
O37 O 0.3344(17) 0.5535(15) 0.5132(14) 0.183(13) Uani 0.5 1 d D U P B 1
O26 O 0.4203(17) 0.1038(19) 0.4170(12) 0.206(15) Uani 0.6 1 d D U P A 2
O14 O 0.6286(8) 0.0793(11) 0.6894(8) 0.222(9) Uani 1 1 d . U . . .
O18 O 0.6968(13) 0.117(3) 0.2668(17) 0.209(16) Uani 0.5 1 d D U P C 2
O27 O 0.3628(16) 0.1205(18) 0.3914(12) 0.168(10) Uani 0.6 1 d D U P A 1
O44 O 0.7795(8) 0.5387(13) 0.2923(9) 0.114(6) Uani 0.5 1 d . . P . .
O28 O 0.3336(10) 0.045(5) 0.382(2) 0.202(17) Uani 0.4 1 d D U P A 2
O41 O 0.3963(4) 0.4528(8) 0.7259(4) 0.130(4) Uani 1 1 d . . . . .
O38 O 0.3856(12) 0.5101(14) 0.5175(12) 0.135(10) Uani 0.5 1 d D U P B 2
O23 O 0.7000(10) 0.048(3) 0.292(2) 0.191(15) Uani 0.5 1 d D U P C 1
O43 O 0.6847(7) 0.4195(17) 0.2583(7) 0.138(8) Uani 0.5 1 d . . P . .
O42 O 0.6097(9) 0.3408(14) 0.6980(10) 0.132(7) Uani 0.5 1 d . . P . .
O45 O 0.4724(19) 0.393(3) 0.6372(19) 0.121(14) Uani 0.25 1 d . U P . .
O46 O 0.4531(10) 0.473(4) 0.6294(11) 0.117(14) Uani 0.25 1 d . U P . .
O25 O 0.4447(12) 0.058(3) 0.414(2) 0.164(15) Uani 0.4 1 d D U P A 1
O32 O 0.4219(18) 0.014(3) 0.3406(14) 0.142(17) Uani 0.4 1 d D U P A 2
O30 O 0.4005(18) -0.054(2) 0.4201(17) 0.129(12) Uani 0.4 1 d D U P A 2
O33 O 0.321(2) 0.473(4) 0.5913(14) 0.157(17) Uani 0.5 1 d D U P B 1
O40 O 0.3987(8) 0.452(4) 0.532(2) 0.242(19) Uani 0.5 1 d D U P B 1
O36 O 0.3124(17) 0.397(2) 0.5015(13) 0.24(2) Uani 0.5 1 d D U P B 1
O20 O 0.635(2) 0.113(3) 0.3523(10) 0.207(16) Uani 0.5 1 d D U P C 2
O17 O 0.6655(16) 0.1885(17) 0.3140(12) 0.193(13) Uani 0.5 1 d D U P C 1
O21 O 0.6327(12) 0.109(3) 0.2441(7) 0.150(11) Uani 0.5 1 d D U P C 1

loop_
_atom_site_aniso_label
_atom_site_aniso_U_11
_atom_site_aniso_U_22
_atom_site_aniso_U_33
_atom_site_aniso_U_23
_atom_site_aniso_U_13
_atom_site_aniso_U_12
Ru3 0.0422(2) 0.0525(2) 0.0452(3) -0.0057(2) -0.0027(2) 0.00231(18)
Ru2 0.0452(3) 0.0537(3) 0.0499(3) 0.0049(2) -0.0032(2) -0.0048(2)
Ru4 0.0431(3) 0.0522(2) 0.0487(3) -0.0071(3) -0.0027(2) 0.00393(19)
Ru1 0.0451(3) 0.0539(2) 0.0455(3) 0.0001(2) -0.0039(2) -0.00201(19)
S1 0.0420(9) 0.0758(11) 0.0583(10) -0.0047(8) -0.0058(8) 0.0008(7)
S2 0.0463(10) 0.0697(10) 0.0839(14) -0.0092(9) 0.0061(9) 0.0010(8)
Cl1 0.0723(14) 0.0926(15) 0.0763(14) -0.0127(11) -0.0021(11) 0.0129(11)
Cl3 0.103(2) 0.0765(13) 0.0834(16) -0.0029(11) 0.0125(14) 0.0027(13)
Cl2 0.0690(14) 0.135(2) 0.0760(15) -0.0321(15) 0.0013(12) -0.0085(14)
Cl4 0.125(3) 0.0922(18) 0.131(3) -0.0131(17) 0.054(2) -0.0104(18)
O1 0.050(3) 0.059(3) 0.047(3) -0.002(2) 0.000(2) -0.005(2)
O7 0.055(3) 0.058(3) 0.053(3) -0.004(2) -0.007(2) 0.004(2)
O3 0.049(3) 0.071(3) 0.061(3) -0.010(3) -0.006(3) 0.004(2)
N7 0.054(4) 0.068(4) 0.047(3) -0.013(3) 0.002(3) 0.001(3)
O4 0.047(3) 0.075(3) 0.063(3) 0.004(3) -0.002(3) -0.007(2)
O2 0.056(3) 0.063(3) 0.038(3) 0.003(2) -0.003(2) -0.006(2)
O8 0.051(3) 0.053(3) 0.045(3) -0.004(2) -0.005(2) 0.004(2)
N3 0.049(3) 0.060(3) 0.052(4) -0.006(3) -0.005(3) -0.002(2)
O10 0.043(3) 0.066(3) 0.080(4) -0.016(3) 0.000(3) -0.003(2)
O9 0.042(2) 0.068(3) 0.070(3) -0.009(3) -0.004(3) 0.0026(19)
N5 0.045(3) 0.059(4) 0.069(4) -0.003(3) -0.005(3) 0.001(3)
O5 0.044(3) 0.110(5) 0.094(5) -0.012(4) -0.001(3) 0.002(3)
N9 0.049(3) 0.054(3) 0.051(3) 0.001(3) 0.001(3) 0.003(2)
N11 0.048(4) 0.059(3) 0.068(4) 0.002(3) 0.006(3) 0.001(3)
N1 0.053(4) 0.058(3) 0.059(4) 0.006(3) -0.001(3) 0.004(3)
N12 0.052(3) 0.059(3) 0.047(3) 0.004(3) -0.009(3) 0.004(2)
N8 0.046(3) 0.056(3) 0.053(4) -0.004(3) -0.004(3) -0.001(3)
O6 0.060(3) 0.079(3) 0.051(3) 0.000(2) -0.011(2) 0.005(2)
N10 0.053(4) 0.064(4) 0.062(4) -0.022(3) -0.009(3) 0.009(3)
C10 0.050(4) 0.060(4) 0.068(5) -0.004(3) 0.003(3) -0.005(3)
O11 0.042(3) 0.095(4) 0.186(9) -0.002(6) -0.013(5) -0.007(3)
C52 0.057(4) 0.072(4) 0.049(4) -0.001(3) 0.004(3) 0.012(4)
C23 0.052(4) 0.076(5) 0.066(5) -0.016(4) -0.005(4) 0.001(4)
C42 0.056(4) 0.061(4) 0.049(4) 0.003(3) 0.001(3) 0.004(3)
C38 0.049(4) 0.060(4) 0.067(5) -0.009(3) -0.009(3) -0.001(3)
C4 0.061(5) 0.068(4) 0.077(6) 0.020(4) 0.006(4) 0.001(4)
N4 0.058(4) 0.069(4) 0.074(5) 0.020(4) -0.007(3) -0.013(3)
C14 0.062(5) 0.071(4) 0.060(5) 0.000(4) -0.012(4) -0.002(4)
C41 0.056(5) 0.078(5) 0.066(5) 0.014(4) 0.008(4) 0.009(4)
O12 0.123(7) 0.094(5) 0.084(5) -0.001(4) 0.036(5) 0.007(4)
C46 0.057(5) 0.077(5) 0.064(5) -0.017(4) 0.004(4) 0.006(4)
N6 0.054(3) 0.058(3) 0.055(3) -0.001(3) -0.003(3) -0.004(2)
C29 0.068(6) 0.083(5) 0.081(6) -0.027(5) 0.022(5) -0.002(4)
C47 0.070(5) 0.052(4) 0.094(7) 0.007(4) 0.023(5) 0.005(4)
C32 0.065(5) 0.077(5) 0.066(5) -0.031(4) -0.007(4) 0.003(4)
C8 0.075(6) 0.099(7) 0.074(6) -0.031(5) -0.011(5) 0.015(5)
N2 0.049(4) 0.068(4) 0.055(4) -0.009(3) -0.003(3) 0.001(3)
C5 0.058(4) 0.058(4) 0.077(6) -0.010(4) 0.003(4) 0.009(3)
C37 0.058(5) 0.070(4) 0.058(4) 0.003(3) -0.008(4) -0.005(3)
C56 0.050(4) 0.063(4) 0.060(4) 0.002(3) -0.013(3) -0.001(3)
C24 0.057(4) 0.067(4) 0.069(5) 0.007(4) -0.013(4) 0.001(4)
O16 0.195(13) 0.171(11) 0.151(11) 0.044(9) -0.016(10) -0.085(10)
C18 0.065(5) 0.086(5) 0.067(6) 0.023(4) -0.015(4) -0.002(4)
C9 0.069(5) 0.083(5) 0.066(5) -0.011(4) -0.007(4) 0.006(4)
C7 0.071(6) 0.098(7) 0.117(9) -0.055(7) -0.007(6) 0.002(5)
C6 0.084(7) 0.074(5) 0.102(8) -0.022(5) -0.001(6) 0.009(5)
C39 0.056(5) 0.075(5) 0.097(7) -0.020(4) -0.011(5) -0.008(4)
C30 0.086(8) 0.117(8) 0.068(6) -0.032(5) 0.013(5) -0.004(6)
C51 0.078(6) 0.083(5) 0.050(4) 0.010(4) 0.000(4) 0.009(4)
C22 0.065(6) 0.097(6) 0.078(6) -0.023(5) -0.002(5) 0.007(5)
C36 0.077(6) 0.094(6) 0.062(5) 0.017(4) -0.005(4) -0.002(5)
C1 0.077(6) 0.084(5) 0.067(5) 0.024(4) -0.027(5) -0.014(4)
C45 0.080(6) 0.058(4) 0.094(8) -0.013(4) 0.017(5) -0.010(4)
C13 0.060(5) 0.098(6) 0.074(6) -0.006(5) -0.017(5) 0.004(4)
C53 0.053(5) 0.115(7) 0.078(6) -0.014(5) 0.002(4) 0.017(5)
C27 0.055(5) 0.092(6) 0.084(6) -0.020(5) 0.003(4) 0.000(4)
O13 0.192(13) 0.169(10) 0.169(12) 0.019(9) 0.041(10) 0.091(9)
C3 0.090(7) 0.059(5) 0.094(8) -0.004(5) 0.004(6) 0.014(4)
C40 0.052(4) 0.084(5) 0.103(8) 0.000(5) 0.001(5) -0.014(4)
C33 0.049(4) 0.059(4) 0.074(5) -0.008(4) -0.006(4) 0.004(3)
C48 0.113(9) 0.067(6) 0.123(10) 0.006(6) 0.025(8) 0.003(5)
C35 0.085(7) 0.076(5) 0.096(7) 0.018(5) 0.004(6) 0.002(5)
C25 0.063(6) 0.104(7) 0.102(8) 0.015(6) -0.013(5) 0.012(5)
C28 0.052(4) 0.064(4) 0.064(5) -0.005(3) 0.004(4) 0.002(3)
O31 0.131(18) 0.103(11) 0.063(8) 0.000(7) 0.014(8) -0.004(12)
C44 0.109(9) 0.110(8) 0.120(10) -0.063(8) -0.046(8) 0.030(7)
C55 0.063(5) 0.078(5) 0.070(5) 0.009(4) -0.024(4) -0.002(4)
C34 0.074(6) 0.062(4) 0.091(7) -0.002(4) 0.004(5) -0.001(4)
C19 0.061(5) 0.057(4) 0.097(7) -0.010(4) -0.012(5) 0.003(3)
C54 0.049(4) 0.115(7) 0.085(7) 0.010(6) -0.003(5) 0.008(4)
C11 0.055(5) 0.092(6) 0.103(8) 0.014(5) 0.004(5) -0.007(4)
C26 0.050(4) 0.117(7) 0.089(7) -0.001(6) -0.003(5) 0.016(5)
C50 0.085(7) 0.099(7) 0.084(7) 0.019(6) 0.005(5) 0.002(5)
O35 0.19(3) 0.14(2) 0.27(4) -0.07(2) -0.10(3) 0.07(2)
C49 0.120(10) 0.107(9) 0.101(9) 0.045(7) 0.007(7) 0.012(7)
C2 0.109(9) 0.108(8) 0.111(9) 0.055(7) -0.041(8) -0.017(7)
C31 0.118(9) 0.060(4) 0.070(6) -0.011(4) -0.014(5) 0.023(5)
C21 0.080(7) 0.096(7) 0.112(9) -0.045(7) -0.020(6) 0.009(5)
C43 0.082(7) 0.106(7) 0.089(7) -0.048(6) -0.042(6) 0.034(5)
C12 0.057(5) 0.113(8) 0.107(8) -0.001(6) -0.009(5) -0.019(5)
O22 0.12(2) 0.20(3) 0.18(3) -0.07(2) -0.06(2) 0.012(19)
C20 0.088(8) 0.066(5) 0.142(11) -0.011(6) -0.025(7) 0.001(5)
C17 0.125(10) 0.064(5) 0.117(10) 0.021(6) -0.044(8) -0.019(6)
O39 0.104(13) 0.060(7) 0.168(18) -0.017(8) 0.006(12) 0.008(7)
C16 0.103(10) 0.142(11) 0.113(10) 0.067(8) -0.012(7) -0.035(8)
C15 0.069(6) 0.128(9) 0.114(9) 0.060(8) 0.005(6) -0.011(6)
O24 0.23(4) 0.15(2) 0.14(2) 0.018(17) 0.02(2) 0.10(2)
O34 0.16(2) 0.11(3) 0.17(3) -0.03(2) 0.06(2) 0.009(19)
O29 0.29(4) 0.124(17) 0.120(16) 0.012(13) 0.06(2) -0.10(2)
O19 0.116(16) 0.122(16) 0.15(2) 0.032(14) 0.047(15) 0.014(12)
O15 0.276(19) 0.151(10) 0.219(17) -0.051(10) 0.158(15) -0.032(11)
O37 0.26(4) 0.130(15) 0.16(2) 0.031(15) 0.01(2) -0.068(19)
O26 0.34(4) 0.100(15) 0.18(2) -0.048(16) 0.05(3) -0.10(2)
O14 0.260(19) 0.190(12) 0.216(17) -0.002(11) -0.170(16) -0.001(12)
O18 0.18(3) 0.24(3) 0.20(3) 0.11(3) 0.02(2) -0.04(2)
O27 0.21(3) 0.136(15) 0.16(2) -0.003(14) 0.049(19) 0.083(17)
O44 0.104(13) 0.119(12) 0.119(15) 0.012(9) 0.021(11) 0.028(9)
O28 0.11(2) 0.28(4) 0.22(4) -0.06(4) 0.01(2) 0.00(3)
O41 0.104(7) 0.196(10) 0.089(6) 0.005(5) -0.029(5) -0.018(6)
O38 0.18(2) 0.070(10) 0.153(18) -0.005(10) 0.094(19) -0.035(12)
O23 0.089(16) 0.24(4) 0.24(4) -0.04(3) 0.04(2) 0.04(2)
O43 0.094(11) 0.24(2) 0.078(10) -0.099(12) -0.014(8) 0.082(13)
O42 0.152(18) 0.107(11) 0.138(17) 0.036(11) 0.041(14) -0.026(11)
O45 0.14(3) 0.11(2) 0.12(3) 0.02(2) 0.06(2) -0.02(2)
O46 0.031(13) 0.27(5) 0.048(14) -0.02(2) 0.010(10) -0.04(2)
O25 0.14(3) 0.15(3) 0.20(4) -0.04(2) -0.04(2) 0.05(2)
O32 0.14(3) 0.14(3) 0.14(3) -0.04(2) 0.06(2) 0.00(2)
O30 0.16(3) 0.13(2) 0.10(2) 0.028(14) 0.02(2) 0.024(19)
O33 0.23(4) 0.11(2) 0.13(2) 0.028(15) 0.11(2) 0.03(2)
O40 0.21(3) 0.29(4) 0.23(4) -0.07(3) 0.07(3) 0.07(3)
O36 0.37(5) 0.13(2) 0.23(3) -0.09(2) 0.13(3) -0.15(3)
O20 0.32(4) 0.20(3) 0.105(17) -0.07(2) 0.00(2) 0.06(3)
O17 0.29(3) 0.154(19) 0.132(19) -0.060(16) 0.01(2) -0.11(2)
O21 0.15(2) 0.24(3) 0.056(9) 0.003(13) 0.015(12) -0.06(2)

loop_
_atom_type_symbol
_atom_type_description
_atom_type_scat_dispersion_real
_atom_type_scat_dispersion_imag
_atom_type_scat_source
C C 0.0181 0.0091 'International Tables Vol C Tables 4.2.6.8 and 6.1.1.4'
H H 0.0000 0.0000 'International Tables Vol C Tables 4.2.6.8 and 6.1.1.4'
Cl Cl 0.3639 0.7018 'International Tables Vol C Tables 4.2.6.8 and 6.1.1.4'
N N 0.0311 0.0180 'International Tables Vol C Tables 4.2.6.8 and 6.1.1.4'
O O 0.0492 0.0322 'International Tables Vol C Tables 4.2.6.8 and 6.1.1.4'
Ru Ru 0.0552 3.2960 'International Tables Vol C Tables 4.2.6.8 and 6.1.1.4'
S S 0.3331 0.5567 'International Tables Vol C Tables 4.2.6.8 and 6.1.1.4'

loop_
_geom_angle_atom_site_label_1
_geom_angle_atom_site_label_2
_geom_angle_atom_site_label_3
_geom_angle
_geom_angle_site_symmetry_1
_geom_angle_site_symmetry_3
O7 Ru3 Ru4 49.88(17) . .
O7 Ru3 N7 85.8(3) . .
O7 Ru3 O8 100.82(19) . .
O7 Ru3 O9 91.3(2) . .
O7 Ru3 N9 94.6(2) . .
O7 Ru3 N8 167.5(2) . .
N7 Ru3 Ru4 135.6(2) . .
O8 Ru3 Ru4 50.98(16) . .
O8 Ru3 N7 171.6(3) . .
O8 Ru3 O9 89.0(2) . .
O8 Ru3 N9 93.3(2) . .
O8 Ru3 N8 91.7(2) . .
O9 Ru3 Ru4 88.58(14) . .
O9 Ru3 N7 95.9(2) . .
N9 Ru3 Ru4 97.92(15) . .
N9 Ru3 N7 81.0(2) . .
N9 Ru3 O9 173.1(2) . .
N9 Ru3 N8 84.9(2) . .
N8 Ru3 Ru4 142.59(18) . .
N8 Ru3 N7 81.7(2) . .
N8 Ru3 O9 88.6(2) . .
O1 Ru2 Ru1 50.56(16) . .
O1 Ru2 O4 93.6(2) . .
O1 Ru2 N5 89.8(3) . .
O1 Ru2 N4 168.5(3) . .
O1 Ru2 N6 92.8(2) . .
O4 Ru2 Ru1 88.01(14) . .
O4 Ru2 N4 93.5(2) . .
O2 Ru2 Ru1 50.21(16) . .
O2 Ru2 O1 100.6(2) . .
O2 Ru2 O4 87.7(2) . .
O2 Ru2 N5 169.1(3) . .
O2 Ru2 N4 88.6(3) . .
O2 Ru2 N6 93.4(2) . .
N5 Ru2 Ru1 139.9(2) . .
N5 Ru2 O4 88.6(2) . .
N5 Ru2 N4 81.4(3) . .
N4 Ru2 Ru1 138.8(2) . .
N6 Ru2 Ru1 97.88(17) . .
N6 Ru2 O4 173.2(2) . .
N6 Ru2 N5 89.0(3) . .
N6 Ru2 N4 79.9(3) . .
O7 Ru4 Ru3 49.84(17) . .
O7 Ru4 O8 100.4(2) . .
O7 Ru4 O10 93.5(2) . .
O7 Ru4 N11 87.6(3) . .
O7 Ru4 N12 93.9(3) . .
O7 Ru4 N10 168.4(3) . .
O8 Ru4 Ru3 50.56(15) . .
O8 Ru4 O10 85.2(3) . .
O8 Ru4 N11 171.9(2) . .
O8 Ru4 N12 96.6(2) . .
O8 Ru4 N10 91.1(3) . .
O10 Ru4 Ru3 87.34(14) . .
O10 Ru4 N10 89.6(2) . .
N11 Ru4 Ru3 137.4(2) . .
N11 Ru4 O10 95.8(3) . .
N11 Ru4 N10 80.9(3) . .
N12 Ru4 Ru3 99.87(16) . .
N12 Ru4 O10 172.0(2) . .
N12 Ru4 N11 81.3(3) . .
N12 Ru4 N10 82.5(3) . .
N10 Ru4 Ru3 141.6(2) . .
O1 Ru1 Ru2 50.56(16) . .
O1 Ru1 O3 90.2(2) . .
O1 Ru1 N3 95.6(2) . .
O1 Ru1 N1 88.1(2) . .
O1 Ru1 N2 169.0(3) . .
O3 Ru1 Ru2 87.36(14) . .
O2 Ru1 Ru2 50.57(16) . .
O2 Ru1 O1 101.0(2) . .
O2 Ru1 O3 90.3(2) . .
O2 Ru1 N3 93.3(2) . .
O2 Ru1 N1 170.1(3) . .
O2 Ru1 N2 89.6(3) . .
N3 Ru1 Ru2 100.05(16) . .
N3 Ru1 O3 172.5(2) . .
N3 Ru1 N1 81.8(3) . .
N3 Ru1 N2 80.7(3) . .
N1 Ru1 Ru2 138.7(2) . .
N1 Ru1 O3 93.5(2) . .
N2 Ru1 Ru2 140.2(2) . .
N2 Ru1 O3 92.7(2) . .
N2 Ru1 N1 81.1(3) . .
O4 S1 O3 106.9(3) . .
O5 S1 O3 110.3(4) . .
O5 S1 O4 110.7(4) . .
O5 S1 O6 111.6(4) . .
O6 S1 O3 108.7(4) . .
O6 S1 O4 108.6(3) . .
O9 S2 O10 107.5(4) . .
O11 S2 O10 110.2(4) . .
O11 S2 O9 108.7(4) . .
O11 S2 O12 114.9(6) . .
O12 S2 O10 106.9(5) . .
O12 S2 O9 108.4(4) . .
O16 Cl1 O13 115.3(11) . .
O16 Cl1 O15 106.2(9) . .
O15 Cl1 O13 107.5(10) . .
O14 Cl1 O16 109.8(10) . .
O14 Cl1 O13 109.6(11) . .
O14 Cl1 O15 108.2(13) . .
O31 Cl3 O25 110(2) . .
O29 Cl3 O31 112.1(16) . .
O29 Cl3 O27 111(2) . .
O29 Cl3 O25 112(3) . .
O26 Cl3 O28 121(2) . .
O26 Cl3 O32 104(2) . .
O26 Cl3 O30 108(3) . .
O27 Cl3 O31 106.8(16) . .
O27 Cl3 O25 104.3(19) . .
O28 Cl3 O32 114(3) . .
O28 Cl3 O30 109(3) . .
O30 Cl3 O32 98(2) . .
O22 Cl2 O24 104(2) . .
O22 Cl2 O18 104(2) . .
O19 Cl2 O17 104.9(17) . .
O19 Cl2 O21 111.3(17) . .
O18 Cl2 O24 91.9(18) . .
O23 Cl2 O19 133(3) . .
O23 Cl2 O17 102(2) . .
O23 Cl2 O21 104(2) . .
O20 Cl2 O22 119(3) . .
O20 Cl2 O24 101(2) . .
O20 Cl2 O18 130(3) . .
O21 Cl2 O17 95.3(18) . .
O35 Cl4 O39 103.0(14) . .
O35 Cl4 O34 108(3) . .
O34 Cl4 O39 113(2) . .
O38 Cl4 O35 114(2) . .
O38 Cl4 O39 101.7(14) . .
O38 Cl4 O34 117(2) . .
O33 Cl4 O37 100(3) . .
O33 Cl4 O40 117(3) . .
O33 Cl4 O36 119(3) . .
O40 Cl4 O37 97(2) . .
O36 Cl4 O37 104(2) . .
O36 Cl4 O40 114(2) . .
Ru2 O1 Ru1 78.9(2) . .
Ru3 O7 Ru4 80.3(3) . .
S1 O3 Ru1 119.7(3) . .
C29 N7 Ru3 112.6(5) . .
C32 N7 Ru3 104.8(5) . .
C32 N7 C29 110.0(8) . .
C32 N7 C31 110.9(8) . .
C31 N7 Ru3 109.7(5) . .
C31 N7 C29 108.9(8) . .
S1 O4 Ru2 117.9(3) . .
Ru1 O2 Ru2 79.2(2) . .
Ru3 O8 Ru4 78.5(2) . .
C10 N3 Ru1 114.9(5) . .
C10 N3 C14 118.5(7) . .
C14 N3 Ru1 125.2(6) . .
S2 O10 Ru4 119.9(3) . .
S2 O9 Ru3 120.6(3) . .
C23 N5 Ru2 126.2(6) . .
C23 N5 C19 117.7(8) . .
C19 N5 Ru2 116.0(7) . .
C42 N9 Ru3 126.1(5) . .
C42 N9 C38 119.7(7) . .
C38 N9 Ru3 114.0(5) . .
C47 N11 Ru4 114.6(6) . .
C51 N11 Ru4 125.0(6) . .
C51 N11 C47 119.4(8) . .
C4 N1 Ru1 106.8(5) . .
C4 N1 C1 108.8(7) . .
C4 N1 C3 113.7(7) . .
C1 N1 Ru1 113.1(5) . .
C3 N1 Ru1 105.4(6) . .
C3 N1 C1 109.2(7) . .
C52 N12 Ru4 115.0(5) . .
C52 N12 C56 118.5(7) . .
C56 N12 Ru4 125.6(6) . .
C37 N8 Ru3 124.5(5) . .
C33 N8 Ru3 116.9(6) . .
C33 N8 C37 118.6(7) . .
C46 N10 Ru4 106.9(5) . .
C46 N10 C43 109.7(8) . .
C45 N10 Ru4 105.6(6) . .
C45 N10 C46 113.6(7) . .
C45 N10 C43 108.0(9) . .
C43 N10 Ru4 113.1(5) . .
N3 C10 C4 115.2(7) . .
N3 C10 C11 121.9(8) . .
C11 C10 C4 122.9(8) . .
N12 C52 C46 116.7(7) . .
N12 C52 C53 121.1(8) . .
C53 C52 C46 122.1(8) . .
N5 C23 H23 118.8 . .
N5 C23 C22 122.4(9) . .
C22 C23 H23 118.8 . .
N9 C42 H42 119.0 . .
N9 C42 C41 121.9(7) . .
C41 C42 H42 119.0 . .
N9 C38 C32 115.5(7) . .
N9 C38 C39 120.5(8) . .
C39 C38 C32 123.9(8) . .
N1 C4 C10 112.5(7) . .
N1 C4 H4A 109.1 . .
N1 C4 H4B 109.1 . .
C10 C4 H4A 109.1 . .
C10 C4 H4B 109.1 . .
H4A C4 H4B 107.8 . .
C18 N4 Ru2 103.4(5) . .
C18 N4 C15 111.5(9) . .
C17 N4 Ru2 109.6(7) . .
C17 N4 C18 108.9(8) . .
C17 N4 C15 111.0(9) . .
C15 N4 Ru2 112.1(6) . .
N3 C14 H14 119.6 . .
N3 C14 C13 120.9(9) . .
C13 C14 H14 119.6 . .
C42 C41 H41 120.4 . .
C42 C41 C40 119.3(8) . .
C40 C41 H41 120.4 . .
N10 C46 C52 113.9(6) . .
N10 C46 H46A 108.8 . .
N10 C46 H46B 108.8 . .
C52 C46 H46A 108.8 . .
C52 C46 H46B 108.8 . .
H46A C46 H46B 107.7 . .
C24 N6 Ru2 114.1(6) . .
C28 N6 Ru2 125.6(6) . .
C28 N6 C24 120.2(7) . .
N7 C29 H29A 108.6 . .
N7 C29 H29B 108.6 . .
N7 C29 C30 114.8(8) . .
H29A C29 H29B 107.5 . .
C30 C29 H29A 108.6 . .
C30 C29 H29B 108.6 . .
N11 C47 C45 114.4(8) . .
N11 C47 C48 119.7(11) . .
C48 C47 C45 125.8(9) . .
N7 C32 C38 109.4(7) . .
N7 C32 H32A 109.8 . .
N7 C32 H32B 109.8 . .
C38 C32 H32A 109.8 . .
C38 C32 H32B 109.8 . .
H32A C32 H32B 108.2 . .
C9 C8 H8 120.9 . .
C9 C8 C7 118.1(11) . .
C7 C8 H8 120.9 . .
C5 N2 Ru1 115.5(6) . .
C5 N2 C9 117.7(8) . .
C9 N2 Ru1 125.3(6) . .
N2 C5 C3 113.5(8) . .
C6 C5 N2 123.2(10) . .
C6 C5 C3 123.2(9) . .
N8 C37 H37 119.7 . .
N8 C37 C36 120.6(8) . .
C36 C37 H37 119.7 . .
N12 C56 H56 119.3 . .
N12 C56 C55 121.5(8) . .
C55 C56 H56 119.3 . .
N6 C24 C18 114.9(7) . .
N6 C24 C25 120.8(9) . .
C25 C24 C18 124.3(8) . .
N4 C18 C24 110.3(8) . .
N4 C18 H18A 109.6 . .
N4 C18 H18B 109.6 . .
C24 C18 H18A 109.6 . .
C24 C18 H18B 109.6 . .
H18A C18 H18B 108.1 . .
C8 C9 N2 123.1(10) . .
C8 C9 H9 118.5 . .
N2 C9 H9 118.5 . .
C8 C7 H7 119.9 . .
C8 C7 C6 120.1(9) . .
C6 C7 H7 119.9 . .
C5 C6 C7 117.8(10) . .
C5 C6 H6 121.1 . .
C7 C6 H6 121.1 . .
C38 C39 H39 120.1 . .
C38 C39 C40 119.8(8) . .
C40 C39 H39 120.1 . .
C29 C30 H30A 109.5 . .
C29 C30 H30B 109.5 . .
C29 C30 H30C 109.5 . .
H30A C30 H30B 109.5 . .
H30A C30 H30C 109.5 . .
H30B C30 H30C 109.5 . .
N11 C51 H51 118.6 . .
N11 C51 C50 122.7(10) . .
C50 C51 H51 118.6 . .
C23 C22 H22 120.5 . .
C23 C22 C21 119.1(11) . .
C21 C22 H22 120.5 . .
C37 C36 H36 119.7 . .
C35 C36 C37 120.7(10) . .
C35 C36 H36 119.7 . .
N1 C1 H1A 108.6 . .
N1 C1 H1B 108.6 . .
H1A C1 H1B 107.6 . .
C2 C1 N1 114.6(8) . .
C2 C1 H1A 108.6 . .
C2 C1 H1B 108.6 . .
N10 C45 C47 112.5(7) . .
N10 C45 H45A 109.1 . .
N10 C45 H45B 109.1 . .
C47 C45 H45A 109.1 . .
C47 C45 H45B 109.1 . .
H45A C45 H45B 107.8 . .
C14 C13 H13 119.6 . .
C12 C13 C14 120.7(10) . .
C12 C13 H13 119.6 . .
C52 C53 H53 120.1 . .
C54 C53 C52 119.8(9) . .
C54 C53 H53 120.1 . .
C28 C27 H27 120.2 . .
C28 C27 C26 119.6(9) . .
C26 C27 H27 120.2 . .
N1 C3 H3A 108.9 . .
N1 C3 H3B 108.9 . .
C5 C3 N1 113.4(7) . .
C5 C3 H3A 108.9 . .
C5 C3 H3B 108.9 . .
H3A C3 H3B 107.7 . .
C41 C40 C39 118.8(8) . .
C41 C40 H40 120.6 . .
C39 C40 H40 120.6 . .
N8 C33 C34 123.2(9) . .
N8 C33 C31 116.9(8) . .
C34 C33 C31 120.0(8) . .
C47 C48 H48 120.2 . .
C49 C48 C47 119.5(11) . .
C49 C48 H48 120.2 . .
C36 C35 H35 120.9 . .
C36 C35 C34 118.3(9) . .
C34 C35 H35 120.9 . .
C24 C25 H25 120.4 . .
C26 C25 C24 119.1(10) . .
C26 C25 H25 120.4 . .
N6 C28 C27 120.4(8) . .
N6 C28 H28 119.8 . .
C27 C28 H28 119.8 . .
H44A C44 H44B 109.5 . .
H44A C44 H44C 109.5 . .
H44B C44 H44C 109.5 . .
C43 C44 H44A 109.5 . .
C43 C44 H44B 109.5 . .
C43 C44 H44C 109.5 . .
C56 C55 H55 119.9 . .
C54 C55 C56 120.2(8) . .
C54 C55 H55 119.9 . .
C33 C34 C35 118.6(8) . .
C33 C34 H34 120.7 . .
C35 C34 H34 120.7 . .
N5 C19 C20 120.3(11) . .
N5 C19 C17 115.5(8) . .
C20 C19 C17 124.2(10) . .
C53 C54 H54 120.7 . .
C55 C54 C53 118.6(9) . .
C55 C54 H54 120.7 . .
C10 C11 H11 120.4 . .
C10 C11 C12 119.3(9) . .
C12 C11 H11 120.4 . .
C27 C26 H26 120.1 . .
C25 C26 C27 119.9(9) . .
C25 C26 H26 120.1 . .
C51 C50 H50 121.4 . .
C49 C50 C51 117.3(12) . .
C49 C50 H50 121.4 . .
C48 C49 C50 121.3(11) . .
C48 C49 H49 119.3 . .
C50 C49 H49 119.3 . .
C1 C2 H2A 109.5 . .
C1 C2 H2B 109.5 . .
C1 C2 H2C 109.5 . .
H2A C2 H2B 109.5 . .
H2A C2 H2C 109.5 . .
H2B C2 H2C 109.5 . .
N7 C31 H31A 108.6 . .
N7 C31 H31B 108.6 . .
C33 C31 N7 114.6(7) . .
C33 C31 H31A 108.6 . .
C33 C31 H31B 108.6 . .
H31A C31 H31B 107.6 . .
C22 C21 H21 120.4 . .
C20 C21 C22 119.1(10) . .
C20 C21 H21 120.4 . .
N10 C43 C44 115.2(8) . .
N10 C43 H43A 108.5 . .
N10 C43 H43B 108.5 . .
C44 C43 H43A 108.5 . .
C44 C43 H43B 108.5 . .
H43A C43 H43B 107.5 . .
C13 C12 C11 118.7(9) . .
C13 C12 H12 120.6 . .
C11 C12 H12 120.6 . .
C19 C20 H20 119.3 . .
C21 C20 C19 121.4(11) . .
C21 C20 H20 119.3 . .
N4 C17 C19 116.4(8) . .
N4 C17 H17A 108.2 . .
N4 C17 H17B 108.2 . .
C19 C17 H17A 108.2 . .
C19 C17 H17B 108.2 . .
H17A C17 H17B 107.3 . .
H16A C16 H16B 109.5 . .
H16A C16 H16C 109.5 . .
H16B C16 H16C 109.5 . .
C15 C16 H16A 109.5 . .
C15 C16 H16B 109.5 . .
C15 C16 H16C 109.5 . .
N4 C15 C16 116.3(11) . .
N4 C15 H15A 108.2 . .
N4 C15 H15B 108.2 . .
C16 C15 H15A 108.2 . .
C16 C15 H15B 108.2 . .
H15A C15 H15B 107.4 . .

loop_
_geom_bond_atom_site_label_1
_geom_bond_atom_site_label_2
_geom_bond_distance
_geom_bond_site_symmetry_2
Ru3 Ru4 2.5587(7) .
Ru3 O7 1.984(6) .
Ru3 N7 2.119(7) .
Ru3 O8 2.017(6) .
Ru3 O9 2.093(5) .
Ru3 N9 2.041(6) .
Ru3 N8 2.066(7) .
Ru2 Ru1 2.5695(7) .
Ru2 O1 2.023(6) .
Ru2 O4 2.109(5) .
Ru2 O2 2.020(6) .
Ru2 N5 2.072(7) .
Ru2 N4 2.121(7) .
Ru2 N6 2.036(6) .
Ru4 O7 1.985(6) .
Ru4 O8 2.029(6) .
Ru4 O10 2.096(5) .
Ru4 N11 2.076(7) .
Ru4 N12 2.047(6) .
Ru4 N10 2.125(6) .
Ru1 O1 2.023(6) .
Ru1 O3 2.121(5) .
Ru1 O2 2.010(6) .
Ru1 N3 2.048(6) .
Ru1 N1 2.119(6) .
Ru1 N2 2.076(7) .
S1 O3 1.500(6) .
S1 O4 1.492(6) .
S1 O5 1.436(6) .
S1 O6 1.473(6) .
S2 O10 1.498(5) .
S2 O9 1.495(6) .
S2 O11 1.419(7) .
S2 O12 1.470(9) .
Cl1 O16 1.366(12) .
Cl1 O13 1.371(11) .
Cl1 O15 1.369(13) .
Cl1 O14 1.353(12) .
Cl3 O31 1.422(16) .
Cl3 O29 1.333(16) .
Cl3 O26 1.328(18) .
Cl3 O27 1.363(15) .
Cl3 O28 1.40(2) .
Cl3 O25 1.43(2) .
Cl3 O32 1.42(2) .
Cl3 O30 1.41(2) .
Cl2 O22 1.373(19) .
Cl2 O24 1.480(18) .
Cl2 O19 1.34(2) .
Cl2 O18 1.41(2) .
Cl2 O23 1.324(19) .
Cl2 O20 1.33(2) .
Cl2 O17 1.468(17) .
Cl2 O21 1.386(18) .
Cl4 O35 1.40(2) .
Cl4 O39 1.447(13) .
Cl4 O34 1.41(2) .
Cl4 O37 1.452(19) .
Cl4 O38 1.372(16) .
Cl4 O33 1.35(2) .
Cl4 O40 1.381(17) .
Cl4 O36 1.374(17) .
N7 C29 1.512(11) .
N7 C32 1.491(11) .
N7 C31 1.509(12) .
N3 C10 1.335(10) .
N3 C14 1.345(11) .
N5 C23 1.333(11) .
N5 C19 1.361(11) .
N9 C42 1.346(10) .
N9 C38 1.354(10) .
N11 C47 1.349(11) .
N11 C51 1.334(12) .
N1 C4 1.465(11) .
N1 C1 1.530(11) .
N1 C3 1.512(12) .
N12 C52 1.329(10) .
N12 C56 1.357(10) .
N8 C37 1.355(11) .
N8 C33 1.329(10) .
N10 C46 1.484(11) .
N10 C45 1.480(13) .
N10 C43 1.489(11) .
C10 C4 1.512(12) .
C10 C11 1.362(12) .
C52 C46 1.507(12) .
C52 C53 1.393(12) .
C23 H23 0.9300 .
C23 C22 1.346(13) .
C42 H42 0.9300 .
C42 C41 1.368(12) .
C38 C32 1.511(13) .
C38 C39 1.370(11) .
C4 H4A 0.9700 .
C4 H4B 0.9700 .
N4 C18 1.476(11) .
N4 C17 1.467(15) .
N4 C15 1.478(14) .
C14 H14 0.9300 .
C14 C13 1.388(13) .
C41 H41 0.9300 .
C41 C40 1.374(14) .
C46 H46A 0.9700 .
C46 H46B 0.9700 .
N6 C24 1.348(11) .
N6 C28 1.345(11) .
C29 H29A 0.9700 .
C29 H29B 0.9700 .
C29 C30 1.524(13) .
C47 C45 1.489(16) .
C47 C48 1.381(16) .
C32 H32A 0.9700 .
C32 H32B 0.9700 .
C8 H8 0.9300 .
C8 C9 1.349(13) .
C8 C7 1.379(17) .
N2 C5 1.350(11) .
N2 C9 1.354(12) .
C5 C6 1.347(13) .
C5 C3 1.465(16) .
C37 H37 0.9300 .
C37 C36 1.379(13) .
C56 H56 0.9300 .
C56 C55 1.365(12) .
C24 C18 1.487(13) .
C24 C25 1.405(13) .
C18 H18A 0.9700 .
C18 H18B 0.9700 .
C9 H9 0.9300 .
C7 H7 0.9300 .
C7 C6 1.399(19) .
C6 H6 0.9300 .
C39 H39 0.9300 .
C39 C40 1.398(15) .
C30 H30A 0.9600 .
C30 H30B 0.9600 .
C30 H30C 0.9600 .
C51 H51 0.9300 .
C51 C50 1.373(14) .
C22 H22 0.9300 .
C22 C21 1.378(17) .
C36 H36 0.9300 .
C36 C35 1.354(15) .
C1 H1A 0.9700 .
C1 H1B 0.9700 .
C1 C2 1.520(13) .
C45 H45A 0.9700 .
C45 H45B 0.9700 .
C13 H13 0.9300 .
C13 C12 1.315(16) .
C53 H53 0.9300 .
C53 C54 1.363(15) .
C27 H27 0.9300 .
C27 C28 1.386(12) .
C27 C26 1.387(15) .
C3 H3A 0.9700 .
C3 H3B 0.9700 .
C40 H40 0.9300 .
C33 C34 1.360(13) .
C33 C31 1.501(13) .
C48 H48 0.9300 .
C48 C49 1.35(2) .
C35 H35 0.9300 .
C35 C34 1.400(16) .
C25 H25 0.9300 .
C25 C26 1.349(15) .
C28 H28 0.9300 .
C44 H44A 0.9600 .
C44 H44B 0.9600 .
C44 H44C 0.9600 .
C44 C43 1.514(13) .
C55 H55 0.9300 .
C55 C54 1.360(15) .
C34 H34 0.9300 .
C19 C20 1.364(16) .
C19 C17 1.484(17) .
C54 H54 0.9300 .
C11 H11 0.9300 .
C11 C12 1.397(15) .
C26 H26 0.9300 .
C50 H50 0.9300 .
C50 C49 1.356(19) .
C49 H49 0.9300 .
C2 H2A 0.9600 .
C2 H2B 0.9600 .
C2 H2C 0.9600 .
C31 H31A 0.9700 .
C31 H31B 0.9700 .
C21 H21 0.9300 .
C21 C20 1.307(19) .
C43 H43A 0.9700 .
C43 H43B 0.9700 .
C12 H12 0.9300 .
C20 H20 0.9300 .
C17 H17A 0.9700 .
C17 H17B 0.9700 .
C16 H16A 0.9600 .
C16 H16B 0.9600 .
C16 H16C 0.9600 .
C16 C15 1.490(15) .
C15 H15A 0.9700 .
C15 H15B 0.9700 .
O45 O46 1.20(5) .

loop_
_geom_torsion_atom_site_label_1
_geom_torsion_atom_site_label_2
_geom_torsion_atom_site_label_3
_geom_torsion_atom_site_label_4
_geom_torsion
_geom_torsion_site_symmetry_1
_geom_torsion_site_symmetry_2
_geom_torsion_site_symmetry_3
_geom_torsion_site_symmetry_4
Ru3 N7 C29 C30 174.4(8) . . . .
Ru3 N7 C32 C38 41.3(8) . . . .
Ru3 N7 C31 C33 -5.0(12) . . . .
Ru3 N9 C42 C41 176.3(6) . . . .
Ru3 N9 C38 C32 6.3(9) . . . .
Ru3 N9 C38 C39 -176.8(7) . . . .
Ru3 N8 C37 C36 -178.3(7) . . . .
Ru3 N8 C33 C34 177.3(7) . . . .
Ru3 N8 C33 C31 -3.5(11) . . . .
Ru2 N5 C23 C22 178.7(7) . . . .
Ru2 N5 C19 C20 -178.7(8) . . . .
Ru2 N5 C19 C17 2.2(12) . . . .
Ru2 N4 C18 C24 43.5(9) . . . .
Ru2 N4 C17 C19 11.7(13) . . . .
Ru2 N4 C15 C16 170.1(10) . . . .
Ru2 N6 C24 C18 1.4(10) . . . .
Ru2 N6 C24 C25 -176.3(8) . . . .
Ru2 N6 C28 C27 176.9(6) . . . .
Ru4 N11 C47 C45 -12.5(10) . . . .
Ru4 N11 C47 C48 170.0(8) . . . .
Ru4 N11 C51 C50 -168.7(8) . . . .
Ru4 N12 C52 C46 7.7(9) . . . .
Ru4 N12 C52 C53 -175.5(7) . . . .
Ru4 N12 C56 C55 174.8(6) . . . .
Ru4 N10 C46 C52 23.7(9) . . . .
Ru4 N10 C45 C47 -36.8(9) . . . .
Ru4 N10 C43 C44 -176.1(10) . . . .
Ru1 N3 C10 C4 12.8(9) . . . .
Ru1 N3 C10 C11 -170.2(7) . . . .
Ru1 N3 C14 C13 169.8(7) . . . .
Ru1 N1 C4 C10 31.4(8) . . . .
Ru1 N1 C1 C2 -176.6(9) . . . .
Ru1 N1 C3 C5 -34.9(10) . . . .
Ru1 N2 C5 C6 167.3(8) . . . .
Ru1 N2 C5 C3 -16.3(10) . . . .
Ru1 N2 C9 C8 -167.9(8) . . . .
O3 S1 O4 Ru2 50.2(5) . . . .
O4 S1 O3 Ru1 -45.9(6) . . . .
N3 C10 C4 N1 -30.8(10) . . . .
N3 C10 C11 C12 0.7(15) . . . .
N3 C14 C13 C12 -3.0(15) . . . .
O10 S2 O9 Ru3 -40.7(6) . . . .
O9 S2 O10 Ru4 45.6(6) . . . .
N5 C23 C22 C21 -0.4(15) . . . .
N5 C19 C20 C21 -0.1(18) . . . .
N5 C19 C17 N4 -9.6(15) . . . .
O5 S1 O3 Ru1 -166.2(4) . . . .
O5 S1 O4 Ru2 170.2(4) . . . .
N9 C42 C41 C40 -1.0(12) . . . .
N9 C38 C32 N7 -33.3(10) . . . .
N9 C38 C39 C40 0.8(14) . . . .
N11 C47 C45 N10 34.3(11) . . . .
N11 C47 C48 C49 -0.2(17) . . . .
N11 C51 C50 C49 0.0(17) . . . .
N12 C52 C46 N10 -22.1(11) . . . .
N12 C52 C53 C54 2.9(15) . . . .
N12 C56 C55 C54 -3.6(13) . . . .
N8 C37 C36 C35 0.5(15) . . . .
N8 C33 C34 C35 1.5(15) . . . .
N8 C33 C31 N7 5.7(15) . . . .
O6 S1 O3 Ru1 71.2(5) . . . .
O6 S1 O4 Ru2 -66.9(4) . . . .
C10 N3 C14 C13 4.5(12) . . . .
C10 C11 C12 C13 0.9(17) . . . .
O11 S2 O10 Ru4 163.9(6) . . . .
O11 S2 O9 Ru3 -159.9(6) . . . .
C52 N12 C56 C55 5.9(12) . . . .
C52 C53 C54 C55 -0.5(17) . . . .
C23 N5 C19 C20 -1.4(14) . . . .
C23 N5 C19 C17 179.5(9) . . . .
C23 C22 C21 C20 -1.1(17) . . . .
C42 N9 C38 C32 -178.4(7) . . . .
C42 N9 C38 C39 -1.5(12) . . . .
C42 C41 C40 C39 0.2(14) . . . .
C38 N9 C42 C41 1.6(11) . . . .
C38 C39 C40 C41 -0.2(15) . . . .
C4 N1 C1 C2 65.0(12) . . . .
C4 N1 C3 C5 81.7(10) . . . .
C4 C10 C11 C12 177.4(10) . . . .
C14 N3 C10 C4 179.6(7) . . . .
C14 N3 C10 C11 -3.4(12) . . . .
C14 C13 C12 C11 0.2(17) . . . .
O12 S2 O10 Ru4 -70.6(6) . . . .
O12 S2 O9 Ru3 74.6(5) . . . .
C46 N10 C45 C47 80.1(9) . . . .
C46 N10 C43 C44 64.7(14) . . . .
C46 C52 C53 C54 179.5(10) . . . .
N6 C24 C18 N4 -31.9(11) . . . .
N6 C24 C25 C26 0.3(16) . . . .
C29 N7 C32 C38 162.5(7) . . . .
C29 N7 C31 C33 -128.6(10) . . . .
C47 N11 C51 C50 -0.8(14) . . . .
C47 C48 C49 C50 -1(2) . . . .
C32 N7 C29 C30 58.0(12) . . . .
C32 N7 C31 C33 110.2(10) . . . .
C32 C38 C39 C40 177.5(9) . . . .
C8 C7 C6 C5 -1.6(16) . . . .
N2 C5 C6 C7 1.5(15) . . . .
N2 C5 C3 N1 35.2(12) . . . .
C5 N2 C9 C8 -2.4(14) . . . .
C37 N8 C33 C34 -2.1(13) . . . .
C37 N8 C33 C31 177.1(9) . . . .
C37 C36 C35 C34 -1.1(17) . . . .
C56 N12 C52 C46 177.7(7) . . . .
C56 N12 C52 C53 -5.5(12) . . . .
C56 C55 C54 C53 0.9(15) . . . .
C24 N6 C28 C27 -0.4(12) . . . .
C24 C25 C26 C27 -2.7(17) . . . .
C18 N4 C17 C19 124.2(11) . . . .
C18 N4 C15 C16 54.6(15) . . . .
C18 C24 C25 C26 -177.2(10) . . . .
C9 C8 C7 C6 -0.2(16) . . . .
C9 N2 C5 C6 0.5(13) . . . .
C9 N2 C5 C3 176.8(8) . . . .
C7 C8 C9 N2 2.3(16) . . . .
C6 C5 C3 N1 -148.5(9) . . . .
C39 C38 C32 N7 149.9(9) . . . .
C51 N11 C47 C45 178.4(8) . . . .
C51 N11 C47 C48 0.8(14) . . . .
C51 C50 C49 C48 1(2) . . . .
C22 C21 C20 C19 1.3(19) . . . .
C36 C35 C34 C33 0.2(16) . . . .
C1 N1 C4 C10 153.7(7) . . . .
C1 N1 C3 C5 -156.7(8) . . . .
C45 N10 C46 C52 -92.4(9) . . . .
C45 N10 C43 C44 -59.5(14) . . . .
C45 C47 C48 C49 -177.4(11) . . . .
C53 C52 C46 N10 161.1(9) . . . .
C3 N1 C4 C10 -84.5(9) . . . .
C3 N1 C1 C2 -59.5(13) . . . .
C3 C5 C6 C7 -174.5(10) . . . .
C33 N8 C37 C36 1.1(13) . . . .
C48 C47 C45 N10 -148.3(10) . . . .
C25 C24 C18 N4 145.7(10) . . . .
C28 N6 C24 C18 179.0(8) . . . .
C28 N6 C24 C25 1.3(12) . . . .
C28 C27 C26 C25 3.5(16) . . . .
C34 C33 C31 N7 -175.0(9) . . . .
C19 N5 C23 C22 1.6(13) . . . .
C11 C10 C4 N1 152.3(9) . . . .
C26 C27 C28 N6 -1.9(13) . . . .
C31 N7 C29 C30 -63.7(12) . . . .
C31 N7 C32 C38 -77.0(9) . . . .
C31 C33 C34 C35 -177.7(11) . . . .
C43 N10 C46 C52 146.7(8) . . . .
C43 N10 C45 C47 -158.1(8) . . . .
C20 C19 C17 N4 171.4(10) . . . .
C17 N4 C18 C24 -73.0(10) . . . .
C17 N4 C15 C16 -67.0(15) . . . .
C17 C19 C20 C21 178.9(12) . . . .
C15 N4 C18 C24 164.2(8) . . . .
C15 N4 C17 C19 -112.7(12) . . . .
